data_7700663
loop_
_publ_author_name
'Michenfelder, Nadine C.'
'Gienger, Christian'
'Schnepf, Andreas'
'Unterreiner, Andreas-Neil'

_publ_section_title
;
 The influence of the FeCp(CO)<sub>2</sub><sup>+</sup> moiety on the
 dynamics of the metalloid
 [Ge<sub>9</sub>(Si(SiMe<sub>3</sub>)<sub>3</sub>)<sub>3</sub>]<sup>-</sup>
 cluster in thf: synthesis and characterization by time-resolved
 absorption spectroscopy.
;
_journal_issue 41
_journal_name_full 'Dalton transactions (Cambridge, England : 2003)'
_journal_page_first 15577
_journal_page_last 15582
_journal_paper_doi 10.1039/c9dt02091h
_journal_volume 48
_journal_year 2019
_chemical_formula_moiety 'C34 H86 Fe Ge9 O2 Si12'
_chemical_formula_sum 'C34 H86 Fe Ge9 O2 Si12'
_chemical_formula_weight 1573.26
_chemical_properties_physical Air-sensitive,Moisture-sensitive,Oxygen-sensitive
_space_group_crystal_system triclinic
_space_group_IT_number 2
_space_group_name_Hall '-P 1'
_space_group_name_H-M_alt 'P -1'
_symmetry_space_group_name_Hall '-P 1'
_symmetry_space_group_name_H-M 'P -1'
_atom_sites_solution_hydrogens geom
_atom_sites_solution_primary direct
_audit_creation_date 2018-06-26
_audit_creation_method
;
Olex2 1.2
(compiled 2018.05.29 svn.r3508 for OlexSys, GUI svn.r5506)
;
_audit_update_record
;
2019-05-20 deposited with the CCDC.    2019-07-26 downloaded from the CCDC.
;
_cell_angle_alpha 89.905(2)
_cell_angle_beta 85.864(2)
_cell_angle_gamma 78.757(2)
_cell_formula_units_Z 2
_cell_length_a 9.5603(5)
_cell_length_b 14.6941(8)
_cell_length_c 24.4867(13)
_cell_measurement_reflns_used 9979
_cell_measurement_temperature 150
_cell_measurement_theta_max 27.526
_cell_measurement_theta_min 2.172
_cell_volume 3364.8(3)
_computing_cell_refinement 'SAINT V8.38A (?, 2016)'
_computing_data_reduction 'SAINT V8.38A (?, 2016)'
_computing_molecular_graphics 'Olex2 (Dolomanov et al., 2009)'
_computing_publication_material 'Olex2 (Dolomanov et al., 2009)'
_computing_structure_refinement 'ShelXL (Sheldrick, 2015)'
_computing_structure_solution 'ShelXS (Sheldrick, 2008)'
_diffrn_ambient_temperature 150.01
_diffrn_detector 'Bruker APEX2 area detector'
_diffrn_detector_area_resol_mean 7.9
_diffrn_detector_type 'CCD area detector'
_diffrn_measured_fraction_theta_full 1.000
_diffrn_measured_fraction_theta_max 0.997
_diffrn_measurement_device 'three-circle diffractometer'
_diffrn_measurement_device_type 'Bruker SMART APEX2 area detector'
_diffrn_measurement_method '\w and \f scans'
_diffrn_radiation_monochromator 'mirror optics'
_diffrn_radiation_probe x-ray
_diffrn_radiation_type MoK\a
_diffrn_radiation_wavelength 0.71073
_diffrn_reflns_av_R_equivalents 0.0792
_diffrn_reflns_av_unetI/netI 0.0480
_diffrn_reflns_Laue_measured_fraction_full 1.000
_diffrn_reflns_Laue_measured_fraction_max 0.997
_diffrn_reflns_limit_h_max 13
_diffrn_reflns_limit_h_min -13
_diffrn_reflns_limit_k_max 21
_diffrn_reflns_limit_k_min -21
_diffrn_reflns_limit_l_max 35
_diffrn_reflns_limit_l_min -34
_diffrn_reflns_number 182883
_diffrn_reflns_point_group_measured_fraction_full 1.000
_diffrn_reflns_point_group_measured_fraction_max 0.997
_diffrn_reflns_theta_full 25.242
_diffrn_reflns_theta_max 30.589
_diffrn_reflns_theta_min 1.650
_diffrn_source 'microfocus sealed X-ray tube'
_diffrn_source_type 'Incoatec I\ms'
_exptl_absorpt_coefficient_mu 4.407
_exptl_absorpt_correction_T_max 0.7461
_exptl_absorpt_correction_T_min 0.5185
_exptl_absorpt_correction_type multi-scan
_exptl_absorpt_process_details
'SADABS-2016/2 (Bruker,2016/2) was used for absorption correction. wR2(int) was 0.1438 before and 0.0631 after correction. The Ratio of minimum to maximum transmission is 0.6949. The \l/2 correction factor is Not present.'
_exptl_crystal_colour black
_exptl_crystal_colour_primary black
_exptl_crystal_density_diffrn 1.553
_exptl_crystal_description needle
_exptl_crystal_F_000 1576
_exptl_crystal_recrystallization_method 'Re-crystallisation from solvent: thf, pentane, toluene'
_exptl_crystal_size_max 0.391
_exptl_crystal_size_mid 0.06
_exptl_crystal_size_min 0.036
_refine_diff_density_max 0.592
_refine_diff_density_min -0.518
_refine_diff_density_rms 0.120
_refine_ls_extinction_method none
_refine_ls_goodness_of_fit_ref 1.020
_refine_ls_hydrogen_treatment constr
_refine_ls_matrix_type full
_refine_ls_number_parameters 596
_refine_ls_number_reflns 20621
_refine_ls_number_restraints 60
_refine_ls_restrained_S_all 1.020
_refine_ls_R_factor_all 0.0646
_refine_ls_R_factor_gt 0.0356
_refine_ls_shift/su_max 0.005
_refine_ls_shift/su_mean 0.000
_refine_ls_structure_factor_coef Fsqd
_refine_ls_weighting_details 'w=1/[\s^2^(Fo^2^)+(0.0382P)^2^+0.4598P] where P=(Fo^2^+2Fc^2^)/3'
_refine_ls_weighting_scheme calc
_refine_ls_wR_factor_gt 0.0751
_refine_ls_wR_factor_ref 0.0859
_reflns_Friedel_coverage 0.000
_reflns_number_gt 14578
_reflns_number_total 20621
_reflns_threshold_expression 'I > 2\s(I)'
_cod_data_source_file c9dt02091h2.cif
_cod_data_source_block 2
_cod_depositor_comments 'Adding full bibliography for 7700663.cif.'
_cod_database_code 7700663
_shelx_shelxl_version_number 2014/7
_shelx_space_group_comment
;
The symmetry employed for this shelxl refinement is uniquely defined
by the following loop, which should always be used as a source of
symmetry information in preference to the above space-group names.
They are only intended as comments.
;
_shelx_estimated_absorpt_t_max 0.857
_shelx_estimated_absorpt_t_min 0.278
_olex2_refinement_description
;
1. Fixed Uiso
 At 1.2 times of:
  All C(H) groups
 At 1.5 times of:
  All C(H,H,H) groups
2. Uiso/Uaniso restraints and constraints
C12 \\sim C14 \\sim C16 \\sim C18 \\sim C20: within 2A with sigma of 0.01 and
sigma for terminal atoms of 0.02
C11 \\sim C13 \\sim C15 \\sim C17 \\sim C19: within 2A with sigma of 0.01 and
sigma for terminal atoms of 0.02
3. Others
 Sof(C11)=Sof(H11)=Sof(C13)=Sof(H13)=Sof(C15)=Sof(H15)=Sof(C17)=Sof(H17)=
 Sof(C19)=Sof(H19)=1-FVAR(1)
 Sof(C12)=Sof(H12)=Sof(C14)=Sof(H14)=Sof(C16)=Sof(H16)=Sof(C18)=Sof(H18)=
 Sof(C20)=Sof(H20)=FVAR(1)
4.a Aromatic/amide H refined with riding coordinates:
 C12(H12), C14(H14), C16(H16), C18(H18), C20(H20), C11(H11), C13(H13),
 C15(H15), C17(H17), C19(H19)
4.b Idealised Me refined as rotating group:
 C201(H20A,H20B,H20C), C202(H20D,H20E,H20F), C203(H20G,H20H,H20I), C204(H20J,
 H20K,H20L), C205(H20M,H20N,H20O), C206(H20P,H20Q,H20R), C207(H20S,H20T,H20U),
 C208(H20V,H20W,H20X), C209(H20Y,H,HA), C301(H30A,H30B,H30C), C302(H30D,H30E,
 H30F), C303(H30G,H30H,H30I), C304(H30J,H30K,H30L), C305(H30M,H30N,H30O),
 C306(H30P,H30Q,H30R), C307(H30S,H30T,H30U), C308(H30V,H30W,H30X), C309(H30Y,HB,
 HC), C801(H80A,H80B,H80C), C802(H80D,H80E,H80F), C803(H80G,H80H,H80I),
 C804(H80J,H80K,H80L), C805(H80M,H80N,H80O), C806(H80P,H80Q,H80R), C807(H80S,
 H80T,H80U), C808(H80V,H80W,H80X), C809(H80Y,HD,HE)
;
_olex2_submission_special_instructions 'No special instructions were received'

loop_
_space_group_symop_operation_xyz
'x, y, z'
'-x, -y, -z'

loop_
_atom_site_label
_atom_site_type_symbol
_atom_site_fract_x
_atom_site_fract_y
_atom_site_fract_z
_atom_site_U_iso_or_equiv
_atom_site_adp_type
_atom_site_occupancy
_atom_site_site_symmetry_order
_atom_site_calc_flag
_atom_site_refinement_flags_posn
_atom_site_refinement_flags_adp
_atom_site_refinement_flags_occupancy
_atom_site_disorder_assembly
_atom_site_disorder_group
Ge1 Ge 0.11425(3) 1.07885(2) 0.17935(2) 0.02228(6) Uani 1 1 d . . . . .
Ge2 Ge 0.27914(3) 1.00562(2) 0.24838(2) 0.02343(6) Uani 1 1 d . . . . .
Ge3 Ge 0.24059(3) 1.21266(2) 0.17946(2) 0.02300(6) Uani 1 1 d . . . . .
Ge4 Ge -0.02915(3) 1.23526(2) 0.22253(2) 0.02534(7) Uani 1 1 d . . . . .
Ge5 Ge 0.00645(3) 1.06601(2) 0.28133(2) 0.02462(7) Uani 1 1 d . . . . .
Ge6 Ge 0.42895(3) 1.13309(2) 0.24266(2) 0.02516(7) Uani 1 1 d . . . . .
Ge7 Ge 0.23490(3) 1.27974(2) 0.27540(2) 0.02520(7) Uani 1 1 d . . . . .
Ge8 Ge 0.02649(3) 1.21980(2) 0.32101(2) 0.02498(7) Uani 1 1 d . . . . .
Ge9 Ge 0.26160(3) 1.11072(2) 0.33132(2) 0.02472(7) Uani 1 1 d . . . . .
Fe1 Fe -0.00386(4) 1.01929(3) 0.10790(2) 0.02583(9) Uani 1 1 d . . . . .
Si2 Si 0.37496(8) 0.85017(5) 0.27481(3) 0.02344(16) Uani 1 1 d . . . . .
Si3 Si 0.27588(8) 1.33543(5) 0.11812(3) 0.02173(15) Uani 1 1 d . . . . .
Si8 Si -0.09892(8) 1.29030(5) 0.40189(3) 0.02211(15) Uani 1 1 d . . . . .
Si21 Si 0.47768(9) 0.78369(5) 0.19039(3) 0.02988(18) Uani 1 1 d . . . . .
Si22 Si 0.55470(9) 0.85893(6) 0.33485(4) 0.03147(18) Uani 1 1 d . . . . .
Si23 Si 0.20004(9) 0.77574(5) 0.31740(3) 0.03079(18) Uani 1 1 d . . . . .
Si31 Si 0.36962(10) 1.26487(6) 0.03302(3) 0.03182(19) Uani 1 1 d . . . . .
Si32 Si 0.06796(9) 1.45162(6) 0.11673(3) 0.02942(18) Uani 1 1 d . . . . .
Si33 Si 0.45039(9) 1.40885(6) 0.15268(4) 0.03271(19) Uani 1 1 d . . . . .
Si81 Si -0.20593(10) 1.44041(5) 0.37600(3) 0.03208(19) Uani 1 1 d . . . . .
Si82 Si 0.07726(9) 1.29188(6) 0.46395(3) 0.02923(18) Uani 1 1 d . . . . .
Si83 Si -0.26848(9) 1.20094(6) 0.43071(4) 0.03287(19) Uani 1 1 d . . . . .
O22 O 0.2692(3) 0.92783(16) 0.05514(10) 0.0494(6) Uani 1 1 d . . . . .
O24 O -0.0152(3) 1.19135(17) 0.04898(10) 0.0546(7) Uani 1 1 d . . . . .
C21 C 0.1636(4) 0.9649(2) 0.07719(12) 0.0336(7) Uani 1 1 d . . . . .
C23 C -0.0075(3) 1.1248(2) 0.07364(12) 0.0350(7) Uani 1 1 d . . . . .
C201 C 0.6324(4) 0.6863(2) 0.19815(16) 0.0513(9) Uani 1 1 d . . . . .
H20A H 0.7096 0.7102 0.2140 0.077 Uiso 1 1 calc GR . . . .
H20B H 0.6666 0.6582 0.1622 0.077 Uiso 1 1 calc GR . . . .
H20C H 0.6022 0.6395 0.2224 0.077 Uiso 1 1 calc GR . . . .
C202 C 0.3385(4) 0.7413(2) 0.15310(13) 0.0423(8) Uani 1 1 d . . . . .
H20D H 0.3084 0.6897 0.1732 0.063 Uiso 1 1 calc GR . . . .
H20E H 0.3783 0.7199 0.1163 0.063 Uiso 1 1 calc GR . . . .
H20F H 0.2559 0.7919 0.1503 0.063 Uiso 1 1 calc GR . . . .
C203 C 0.5429(4) 0.8755(2) 0.14816(13) 0.0422(8) Uani 1 1 d . . . . .
H20G H 0.4611 0.9231 0.1391 0.063 Uiso 1 1 calc GR . . . .
H20H H 0.5942 0.8475 0.1143 0.063 Uiso 1 1 calc GR . . . .
H20I H 0.6074 0.9039 0.1689 0.063 Uiso 1 1 calc GR . . . .
C204 C 0.6898(4) 0.9203(2) 0.30130(15) 0.0482(9) Uani 1 1 d . . . . .
H20J H 0.7330 0.8866 0.2678 0.072 Uiso 1 1 calc GR . . . .
H20K H 0.7643 0.9233 0.3264 0.072 Uiso 1 1 calc GR . . . .
H20L H 0.6434 0.9834 0.2920 0.072 Uiso 1 1 calc GR . . . .
C205 C 0.4857(4) 0.9173(3) 0.40201(14) 0.0511(9) Uani 1 1 d . . . . .
H20M H 0.4522 0.9837 0.3963 0.077 Uiso 1 1 calc GR . . . .
H20N H 0.5625 0.9084 0.4271 0.077 Uiso 1 1 calc GR . . . .
H20O H 0.4063 0.8902 0.4178 0.077 Uiso 1 1 calc GR . . . .
C206 C 0.6476(4) 0.7382(2) 0.35037(17) 0.0540(10) Uani 1 1 d . . . . .
H20P H 0.5797 0.7055 0.3700 0.081 Uiso 1 1 calc GR . . . .
H20Q H 0.7268 0.7410 0.3732 0.081 Uiso 1 1 calc GR . . . .
H20R H 0.6850 0.7051 0.3161 0.081 Uiso 1 1 calc GR . . . .
C207 C 0.1061(4) 0.8473(2) 0.37736(14) 0.0481(9) Uani 1 1 d . . . . .
H20S H 0.1745 0.8514 0.4048 0.072 Uiso 1 1 calc GR . . . .
H20T H 0.0294 0.8181 0.3936 0.072 Uiso 1 1 calc GR . . . .
H20U H 0.0654 0.9097 0.3651 0.072 Uiso 1 1 calc GR . . . .
C208 C 0.2874(4) 0.6584(2) 0.34154(14) 0.0461(9) Uani 1 1 d . . . . .
H20V H 0.3426 0.6227 0.3107 0.069 Uiso 1 1 calc GR . . . .
H20W H 0.2137 0.6254 0.3565 0.069 Uiso 1 1 calc GR . . . .
H20X H 0.3513 0.6658 0.3701 0.069 Uiso 1 1 calc GR . . . .
C209 C 0.0633(4) 0.7590(3) 0.26998(16) 0.0548(10) Uani 1 1 d . . . . .
H20Y H 0.0144 0.8196 0.2576 0.082 Uiso 1 1 calc GR . . . .
H H -0.0065 0.7272 0.2891 0.082 Uiso 1 1 calc GR . . . .
HA H 0.1101 0.7216 0.2383 0.082 Uiso 1 1 calc GR . . . .
C301 C 0.5531(4) 1.2832(3) 0.01277(17) 0.0654(12) Uani 1 1 d . . . . .
H30A H 0.5497 1.3487 0.0042 0.098 Uiso 1 1 calc GR . . . .
H30B H 0.5921 1.2448 -0.0195 0.098 Uiso 1 1 calc GR . . . .
H30C H 0.6144 1.2658 0.0430 0.098 Uiso 1 1 calc GR . . . .
C302 C 0.3817(4) 1.1361(2) 0.03683(14) 0.0432(8) Uani 1 1 d . . . . .
H30D H 0.4432 1.1111 0.0659 0.065 Uiso 1 1 calc GR . . . .
H30E H 0.4224 1.1073 0.0017 0.065 Uiso 1 1 calc GR . . . .
H30F H 0.2860 1.1228 0.0449 0.065 Uiso 1 1 calc GR . . . .
C303 C 0.2511(5) 1.3106(3) -0.02256(14) 0.0762(15) Uani 1 1 d . . . . .
H30G H 0.1541 1.3004 -0.0129 0.114 Uiso 1 1 calc GR . . . .
H30H H 0.2883 1.2781 -0.0571 0.114 Uiso 1 1 calc GR . . . .
H30I H 0.2488 1.3772 -0.0268 0.114 Uiso 1 1 calc GR . . . .
C304 C -0.0756(3) 1.4144(3) 0.07980(15) 0.0482(9) Uani 1 1 d . . . . .
H30J H -0.0395 1.3964 0.0421 0.072 Uiso 1 1 calc GR . . . .
H30K H -0.1580 1.4658 0.0794 0.072 Uiso 1 1 calc GR . . . .
H30L H -0.1049 1.3613 0.0985 0.072 Uiso 1 1 calc GR . . . .
C305 C 0.1148(4) 1.5572(2) 0.08244(15) 0.0474(9) Uani 1 1 d . . . . .
H30M H 0.1796 1.5830 0.1045 0.071 Uiso 1 1 calc GR . . . .
H30N H 0.0274 1.6037 0.0789 0.071 Uiso 1 1 calc GR . . . .
H30O H 0.1617 1.5399 0.0460 0.071 Uiso 1 1 calc GR . . . .
C306 C -0.0064(4) 1.4865(2) 0.18809(14) 0.0472(9) Uani 1 1 d . . . . .
H30P H -0.0323 1.4327 0.2071 0.071 Uiso 1 1 calc GR . . . .
H30Q H -0.0916 1.5357 0.1867 0.071 Uiso 1 1 calc GR . . . .
H30R H 0.0657 1.5094 0.2078 0.071 Uiso 1 1 calc GR . . . .
C307 C 0.5085(4) 1.4879(2) 0.09834(14) 0.0415(8) Uani 1 1 d . . . . .
H30S H 0.5558 1.4506 0.0666 0.062 Uiso 1 1 calc GR . . . .
H30T H 0.5754 1.5225 0.1131 0.062 Uiso 1 1 calc GR . . . .
H30U H 0.4247 1.5314 0.0870 0.062 Uiso 1 1 calc GR . . . .
C308 C 0.3789(4) 1.4836(2) 0.21428(13) 0.0476(9) Uani 1 1 d . . . . .
H30V H 0.3011 1.5332 0.2042 0.071 Uiso 1 1 calc GR . . . .
H30W H 0.4555 1.5109 0.2279 0.071 Uiso 1 1 calc GR . . . .
H30X H 0.3426 1.4458 0.2429 0.071 Uiso 1 1 calc GR . . . .
C309 C 0.6109(4) 1.3239(3) 0.17190(16) 0.0529(10) Uani 1 1 d . . . . .
H30Y H 0.6476 1.2818 0.1409 0.079 Uiso 1 1 calc GR . . . .
HB H 0.5842 1.2879 0.2033 0.079 Uiso 1 1 calc GR . . . .
HC H 0.6850 1.3573 0.1816 0.079 Uiso 1 1 calc GR . . . .
C801 C -0.3309(4) 1.4354(3) 0.32122(16) 0.0631(12) Uani 1 1 d . . . . .
H80A H -0.2801 1.3967 0.2907 0.095 Uiso 1 1 calc GR . . . .
H80B H -0.3662 1.4983 0.3082 0.095 Uiso 1 1 calc GR . . . .
H80C H -0.4117 1.4088 0.3361 0.095 Uiso 1 1 calc GR . . . .
C802 C -0.0640(4) 1.5027(2) 0.34823(14) 0.0463(9) Uani 1 1 d . . . . .
H80D H -0.0033 1.5122 0.3775 0.069 Uiso 1 1 calc GR . . . .
H80E H -0.1086 1.5630 0.3340 0.069 Uiso 1 1 calc GR . . . .
H80F H -0.0054 1.4656 0.3186 0.069 Uiso 1 1 calc GR . . . .
C803 C -0.3089(4) 1.5050(2) 0.43695(14) 0.0489(9) Uani 1 1 d . . . . .
H80G H -0.3887 1.4751 0.4490 0.073 Uiso 1 1 calc GR . . . .
H80H H -0.3461 1.5693 0.4269 0.073 Uiso 1 1 calc GR . . . .
H80I H -0.2456 1.5044 0.4668 0.073 Uiso 1 1 calc GR . . . .
C804 C 0.2242(3) 1.3470(3) 0.43326(14) 0.0462(9) Uani 1 1 d . . . . .
H80J H 0.2691 1.3118 0.4005 0.069 Uiso 1 1 calc GR . . . .
H80K H 0.2957 1.3471 0.4600 0.069 Uiso 1 1 calc GR . . . .
H80L H 0.1848 1.4110 0.4232 0.069 Uiso 1 1 calc GR . . . .
C805 C -0.0084(4) 1.3599(2) 0.52632(12) 0.0416(8) Uani 1 1 d . . . . .
H80M H -0.0439 1.4244 0.5163 0.062 Uiso 1 1 calc GR . . . .
H80N H 0.0622 1.3579 0.5536 0.062 Uiso 1 1 calc GR . . . .
H80O H -0.0884 1.3328 0.5417 0.062 Uiso 1 1 calc GR . . . .
C806 C 0.1570(4) 1.1722(2) 0.48649(13) 0.0475(9) Uani 1 1 d . . . . .
H80P H 0.0817 1.1436 0.5046 0.071 Uiso 1 1 calc GR . . . .
H80Q H 0.2297 1.1758 0.5122 0.071 Uiso 1 1 calc GR . . . .
H80R H 0.2011 1.1345 0.4545 0.071 Uiso 1 1 calc GR . . . .
C807 C -0.3823(4) 1.2614(3) 0.49051(14) 0.0498(9) Uani 1 1 d . . . . .
H80S H -0.3219 1.2682 0.5203 0.075 Uiso 1 1 calc GR . . . .
H80T H -0.4536 1.2248 0.5031 0.075 Uiso 1 1 calc GR . . . .
H80U H -0.4310 1.3229 0.4794 0.075 Uiso 1 1 calc GR . . . .
C808 C -0.1809(4) 1.0821(2) 0.45087(17) 0.0582(11) Uani 1 1 d . . . . .
H80V H -0.1190 1.0515 0.4199 0.087 Uiso 1 1 calc GR . . . .
H80W H -0.2543 1.0459 0.4613 0.087 Uiso 1 1 calc GR . . . .
H80X H -0.1234 1.0866 0.4820 0.087 Uiso 1 1 calc GR . . . .
C809 C -0.3847(4) 1.1904(3) 0.37417(16) 0.0605(11) Uani 1 1 d . . . . .
H80Y H -0.4381 1.2520 0.3655 0.091 Uiso 1 1 calc GR . . . .
HD H -0.4519 1.1502 0.3856 0.091 Uiso 1 1 calc GR . . . .
HE H -0.3252 1.1634 0.3417 0.091 Uiso 1 1 calc GR . . . .
C12 C -0.2170(9) 1.0390(6) 0.1403(5) 0.042(2) Uani 0.622(15) 1 d . U P A 1
H12 H -0.2688 1.0961 0.1556 0.051 Uiso 0.622(15) 1 calc R . P A 1
C14 C -0.1342(10) 0.9665(8) 0.1684(4) 0.0371(19) Uani 0.622(15) 1 d . U P A 1
H14 H -0.1218 0.9662 0.2065 0.045 Uiso 0.622(15) 1 calc R . P A 1
C16 C -0.0741(10) 0.8963(7) 0.1319(5) 0.0418(19) Uani 0.622(15) 1 d . U P A 1
H16 H -0.0127 0.8400 0.1405 0.050 Uiso 0.622(15) 1 calc R . P A 1
C18 C -0.1192(10) 0.9224(7) 0.0796(4) 0.042(2) Uani 0.622(15) 1 d . U P A 1
H18 H -0.0935 0.8864 0.0469 0.050 Uiso 0.622(15) 1 calc R . P A 1
C20 C -0.2080(9) 1.0099(8) 0.0840(4) 0.0415(19) Uani 0.622(15) 1 d . U P A 1
H20 H -0.2541 1.0439 0.0551 0.050 Uiso 0.622(15) 1 calc R . P A 1
C11 C -0.2249(15) 1.0338(10) 0.1060(8) 0.042(3) Uani 0.378(15) 1 d . U P A 2
H11 H -0.2869 1.0872 0.0936 0.051 Uiso 0.378(15) 1 calc R . P A 2
C13 C -0.1878(16) 1.0178(12) 0.1599(6) 0.035(3) Uani 0.378(15) 1 d . U P A 2
H13 H -0.2199 1.0581 0.1905 0.042 Uiso 0.378(15) 1 calc R . P A 2
C15 C -0.0954(18) 0.9324(13) 0.1607(7) 0.044(3) Uani 0.378(15) 1 d . U P A 2
H15 H -0.0542 0.9043 0.1922 0.053 Uiso 0.378(15) 1 calc R . P A 2
C17 C -0.0727(18) 0.8943(11) 0.1085(7) 0.041(3) Uani 0.378(15) 1 d . U P A 2
H17 H -0.0132 0.8365 0.0980 0.049 Uiso 0.378(15) 1 calc R . P A 2
C19 C -0.1554(18) 0.9579(13) 0.0731(6) 0.038(3) Uani 0.378(15) 1 d . U P A 2
H19 H -0.1618 0.9502 0.0349 0.045 Uiso 0.378(15) 1 calc R . P A 2

loop_
_atom_site_aniso_label
_atom_site_aniso_U_11
_atom_site_aniso_U_22
_atom_site_aniso_U_33
_atom_site_aniso_U_23
_atom_site_aniso_U_13
_atom_site_aniso_U_12
Ge1 0.02758(15) 0.02142(14) 0.01820(14) -0.00032(10) -0.00268(11) -0.00530(12)
Ge2 0.02904(16) 0.01576(13) 0.02419(15) 0.00100(11) -0.00426(12) -0.00033(11)
Ge3 0.02981(16) 0.02194(14) 0.01819(14) 0.00463(11) -0.00383(11) -0.00666(12)
Ge4 0.02764(16) 0.02410(14) 0.02184(14) 0.00216(11) -0.00391(12) 0.00170(12)
Ge5 0.02983(16) 0.02243(14) 0.02173(14) 0.00050(11) 0.00053(12) -0.00632(12)
Ge6 0.02467(15) 0.02348(14) 0.02667(15) 0.00384(12) -0.00300(12) -0.00270(12)
Ge7 0.03575(17) 0.01835(13) 0.02170(14) 0.00080(11) -0.00242(12) -0.00569(12)
Ge8 0.03105(16) 0.02286(14) 0.01887(14) -0.00247(11) 0.00051(12) -0.00080(12)
Ge9 0.03307(17) 0.02150(14) 0.01863(14) 0.00254(11) -0.00524(12) -0.00179(12)
Fe1 0.0304(2) 0.0290(2) 0.01976(19) -0.00110(16) -0.00179(16) -0.00986(17)
Si2 0.0258(4) 0.0168(3) 0.0260(4) 0.0039(3) 0.0010(3) -0.0013(3)
Si3 0.0257(4) 0.0186(3) 0.0198(4) 0.0034(3) -0.0017(3) -0.0017(3)
Si8 0.0277(4) 0.0194(3) 0.0176(3) -0.0004(3) -0.0013(3) -0.0009(3)
Si21 0.0318(4) 0.0214(4) 0.0340(4) -0.0033(3) 0.0072(4) -0.0028(3)
Si22 0.0321(4) 0.0258(4) 0.0364(5) 0.0110(3) -0.0091(4) -0.0031(3)
Si23 0.0330(4) 0.0235(4) 0.0344(5) 0.0064(3) 0.0062(4) -0.0051(3)
Si31 0.0431(5) 0.0261(4) 0.0232(4) 0.0023(3) 0.0055(4) -0.0020(4)
Si32 0.0302(4) 0.0265(4) 0.0285(4) 0.0066(3) -0.0039(3) 0.0026(3)
Si33 0.0359(5) 0.0280(4) 0.0375(5) 0.0097(4) -0.0107(4) -0.0114(4)
Si81 0.0427(5) 0.0216(4) 0.0275(4) 0.0002(3) -0.0044(4) 0.0053(4)
Si82 0.0330(4) 0.0322(4) 0.0212(4) -0.0034(3) -0.0052(3) -0.0020(4)
Si83 0.0351(5) 0.0324(4) 0.0323(4) -0.0001(4) 0.0011(4) -0.0106(4)
O22 0.0529(15) 0.0401(13) 0.0492(15) -0.0059(11) 0.0146(12) -0.0006(12)
O24 0.0723(19) 0.0413(14) 0.0510(16) 0.0152(12) -0.0091(13) -0.0115(13)
C21 0.0459(19) 0.0279(15) 0.0285(16) -0.0019(12) -0.0003(14) -0.0115(14)
C23 0.0393(18) 0.0357(17) 0.0304(16) -0.0015(13) -0.0040(13) -0.0076(14)
C201 0.047(2) 0.041(2) 0.058(2) -0.0121(17) 0.0014(18) 0.0102(16)
C202 0.056(2) 0.0370(18) 0.0353(18) -0.0040(14) -0.0007(16) -0.0140(16)
C203 0.048(2) 0.0404(18) 0.0388(18) -0.0022(15) 0.0129(15) -0.0164(16)
C204 0.0386(19) 0.050(2) 0.058(2) 0.0190(18) -0.0113(17) -0.0100(16)
C205 0.062(2) 0.054(2) 0.0359(19) 0.0061(16) -0.0188(17) -0.0007(19)
C206 0.054(2) 0.0345(19) 0.072(3) 0.0174(18) -0.024(2) 0.0014(17)
C207 0.053(2) 0.0371(18) 0.047(2) 0.0042(15) 0.0202(17) 0.0015(16)
C208 0.054(2) 0.0294(17) 0.051(2) 0.0089(15) 0.0125(17) -0.0042(16)
C209 0.040(2) 0.066(3) 0.063(3) 0.009(2) -0.0005(18) -0.0232(19)
C301 0.079(3) 0.050(2) 0.067(3) -0.019(2) 0.038(2) -0.024(2)
C302 0.051(2) 0.0337(17) 0.044(2) -0.0076(14) 0.0102(16) -0.0105(15)
C303 0.112(4) 0.071(3) 0.0274(19) -0.0014(19) -0.007(2) 0.027(3)
C304 0.0330(18) 0.052(2) 0.056(2) 0.0047(18) -0.0109(16) 0.0014(16)
C305 0.049(2) 0.0339(18) 0.057(2) 0.0183(16) -0.0123(18) 0.0012(16)
C306 0.049(2) 0.0376(18) 0.046(2) -0.0012(15) 0.0046(16) 0.0124(16)
C307 0.0413(19) 0.0348(17) 0.051(2) 0.0120(15) -0.0043(16) -0.0133(15)
C308 0.072(3) 0.0410(19) 0.0377(19) 0.0039(15) -0.0099(18) -0.0281(19)
C309 0.040(2) 0.053(2) 0.071(3) 0.0251(19) -0.0220(19) -0.0160(17)
C801 0.073(3) 0.049(2) 0.062(3) 0.0035(19) -0.034(2) 0.012(2)
C802 0.068(2) 0.0258(16) 0.0392(19) 0.0059(14) 0.0068(17) 0.0009(16)
C803 0.064(2) 0.0252(16) 0.048(2) 0.0012(14) 0.0091(18) 0.0096(16)
C804 0.0375(19) 0.064(2) 0.0401(19) -0.0061(17) -0.0063(15) -0.0162(17)
C805 0.051(2) 0.0441(19) 0.0280(16) -0.0077(14) -0.0037(15) -0.0055(16)
C806 0.058(2) 0.047(2) 0.0296(17) 0.0013(15) -0.0134(16) 0.0128(17)
C807 0.047(2) 0.055(2) 0.047(2) 0.0012(17) 0.0127(17) -0.0134(18)
C808 0.069(3) 0.0339(19) 0.072(3) 0.0076(18) 0.005(2) -0.0158(18)
C809 0.056(2) 0.076(3) 0.060(3) -0.005(2) -0.010(2) -0.037(2)
C12 0.040(4) 0.047(4) 0.040(5) -0.001(3) 0.007(3) -0.015(3)
C14 0.040(4) 0.052(5) 0.026(3) 0.002(3) 0.001(3) -0.029(3)
C16 0.045(3) 0.043(3) 0.043(5) 0.006(4) 0.000(4) -0.023(3)
C18 0.049(4) 0.049(4) 0.034(4) -0.012(4) 0.002(3) -0.026(3)
C20 0.032(3) 0.063(5) 0.036(4) 0.008(3) -0.013(3) -0.022(3)
C11 0.037(5) 0.052(6) 0.043(6) 0.004(5) -0.008(5) -0.020(4)
C13 0.035(6) 0.047(6) 0.027(6) -0.005(5) 0.008(4) -0.020(5)
C15 0.048(6) 0.054(7) 0.032(6) 0.006(5) 0.000(5) -0.016(5)
C17 0.050(5) 0.039(5) 0.037(6) -0.001(6) 0.002(6) -0.019(4)
C19 0.046(6) 0.050(7) 0.024(4) 0.000(5) -0.009(4) -0.022(5)

loop_
_atom_type_symbol
_atom_type_description
_atom_type_scat_dispersion_real
_atom_type_scat_dispersion_imag
_atom_type_scat_source
C C 0.0033 0.0016 'International Tables Vol C Tables 4.2.6.8 and 6.1.1.4'
H H 0.0000 0.0000 'International Tables Vol C Tables 4.2.6.8 and 6.1.1.4'
Fe Fe 0.3463 0.8444 'International Tables Vol C Tables 4.2.6.8 and 6.1.1.4'
Ge Ge 0.1547 1.8001 'International Tables Vol C Tables 4.2.6.8 and 6.1.1.4'
O O 0.0106 0.0060 'International Tables Vol C Tables 4.2.6.8 and 6.1.1.4'
Si Si 0.0817 0.0704 'International Tables Vol C Tables 4.2.6.8 and 6.1.1.4'

loop_
_geom_angle_atom_site_label_1
_geom_angle_atom_site_label_2
_geom_angle_atom_site_label_3
_geom_angle
Ge2 Ge1 Ge3 87.269(13)
Ge2 Ge1 Ge4 106.883(13)
Ge2 Ge1 Ge5 61.942(12)
Ge3 Ge1 Ge4 62.940(12)
Ge3 Ge1 Ge5 105.952(13)
Ge4 Ge1 Ge5 65.383(11)
Fe1 Ge1 Ge2 134.007(17)
Fe1 Ge1 Ge3 130.295(16)
Fe1 Ge1 Ge4 113.483(16)
Fe1 Ge1 Ge5 117.049(16)
Ge1 Ge2 Ge5 61.979(12)
Ge1 Ge2 Ge6 93.987(13)
Ge1 Ge2 Ge9 110.684(14)
Ge6 Ge2 Ge5 114.065(13)
Ge9 Ge2 Ge5 70.439(12)
Ge9 Ge2 Ge6 62.935(12)
Si2 Ge2 Ge1 135.75(2)
Si2 Ge2 Ge5 114.59(2)
Si2 Ge2 Ge6 122.44(2)
Si2 Ge2 Ge9 108.23(2)
Ge1 Ge3 Ge4 60.668(11)
Ge1 Ge3 Ge6 93.895(13)
Ge1 Ge3 Ge7 111.237(14)
Ge6 Ge3 Ge4 114.533(14)
Ge7 Ge3 Ge4 72.815(12)
Ge7 Ge3 Ge6 62.202(12)
Si3 Ge3 Ge1 136.62(2)
Si3 Ge3 Ge4 112.24(2)
Si3 Ge3 Ge6 123.68(2)
Si3 Ge3 Ge7 105.72(2)
Ge1 Ge4 Ge3 56.393(11)
Ge1 Ge4 Ge5 57.909(10)
Ge3 Ge4 Ge5 96.351(12)
Ge8 Ge4 Ge1 102.395(13)
Ge8 Ge4 Ge3 97.177(13)
Ge8 Ge4 Ge5 55.434(11)
Ge1 Ge5 Ge4 56.708(10)
Ge2 Ge5 Ge1 56.079(11)
Ge2 Ge5 Ge4 96.556(12)
Ge8 Ge5 Ge1 101.381(13)
Ge8 Ge5 Ge2 98.711(14)
Ge8 Ge5 Ge4 55.404(11)
Ge2 Ge6 Ge7 101.015(14)
Ge2 Ge6 Ge9 57.820(11)
Ge3 Ge6 Ge2 84.333(13)
Ge3 Ge6 Ge7 58.470(11)
Ge3 Ge6 Ge9 100.212(14)
Ge7 Ge6 Ge9 64.057(11)
Ge3 Ge7 Ge6 59.328(11)
Ge3 Ge7 Ge9 96.916(13)
Ge6 Ge7 Ge9 58.367(11)
Ge8 Ge7 Ge3 100.309(14)
Ge8 Ge7 Ge6 106.724(14)
Ge8 Ge7 Ge9 56.152(11)
Ge4 Ge8 Ge5 69.162(12)
Ge4 Ge8 Ge7 76.061(13)
Ge4 Ge8 Ge9 111.298(14)
Ge5 Ge8 Ge7 111.524(14)
Ge5 Ge8 Ge9 72.933(13)
Ge7 Ge8 Ge9 67.751(12)
Si8 Ge8 Ge4 131.48(2)
Si8 Ge8 Ge5 126.07(2)
Si8 Ge8 Ge7 121.38(2)
Si8 Ge8 Ge9 117.21(2)
Ge2 Ge9 Ge6 59.245(11)
Ge2 Ge9 Ge7 97.469(13)
Ge6 Ge9 Ge7 57.576(11)
Ge8 Ge9 Ge2 101.660(14)
Ge8 Ge9 Ge6 105.989(14)
Ge8 Ge9 Ge7 56.096(11)
C21 Fe1 Ge1 89.63(10)
C21 Fe1 C12 160.5(3)
C21 Fe1 C14 128.3(4)
C21 Fe1 C16 96.6(3)
C21 Fe1 C18 96.1(3)
C21 Fe1 C20 127.8(4)
C21 Fe1 C11 145.2(5)
C21 Fe1 C13 151.5(5)
C21 Fe1 C15 112.8(5)
C21 Fe1 C17 90.5(5)
C21 Fe1 C19 106.4(5)
C23 Fe1 Ge1 88.43(10)
C23 Fe1 C21 95.01(14)
C23 Fe1 C12 100.0(3)
C23 Fe1 C14 136.6(4)
C23 Fe1 C16 156.9(3)
C23 Fe1 C18 119.8(4)
C23 Fe1 C20 92.0(3)
C23 Fe1 C11 91.1(4)
C23 Fe1 C13 113.4(5)
C23 Fe1 C15 152.2(5)
C23 Fe1 C17 145.1(5)
C23 Fe1 C19 105.5(5)
C12 Fe1 Ge1 103.0(3)
C12 Fe1 C14 39.1(3)
C12 Fe1 C16 65.2(3)
C12 Fe1 C18 65.6(3)
C12 Fe1 C20 39.9(3)
C14 Fe1 Ge1 89.1(2)
C14 Fe1 C16 38.0(3)
C14 Fe1 C18 64.7(3)
C16 Fe1 Ge1 111.5(3)
C18 Fe1 Ge1 150.4(3)
C18 Fe1 C16 39.0(3)
C20 Fe1 Ge1 142.3(3)
C20 Fe1 C14 65.5(3)
C20 Fe1 C16 65.2(4)
C20 Fe1 C18 38.6(3)
C11 Fe1 Ge1 124.9(5)
C11 Fe1 C13 39.1(4)
C13 Fe1 Ge1 92.2(4)
C15 Fe1 Ge1 93.3(5)
C15 Fe1 C11 65.3(6)
C15 Fe1 C13 38.8(5)
C17 Fe1 Ge1 126.1(5)
C17 Fe1 C11 66.4(6)
C17 Fe1 C13 65.7(6)
C17 Fe1 C15 38.8(5)
C17 Fe1 C19 40.5(5)
C19 Fe1 Ge1 157.4(4)
C19 Fe1 C11 39.4(5)
C19 Fe1 C13 66.1(6)
C19 Fe1 C15 66.1(6)
Si21 Si2 Ge2 101.23(3)
Si21 Si2 Si22 110.37(4)
Si21 Si2 Si23 114.50(4)
Si22 Si2 Ge2 107.07(4)
Si23 Si2 Ge2 112.71(4)
Si23 Si2 Si22 110.42(4)
Si31 Si3 Ge3 106.94(3)
Si32 Si3 Ge3 111.58(4)
Si32 Si3 Si31 116.53(4)
Si32 Si3 Si33 105.53(4)
Si33 Si3 Ge3 107.81(4)
Si33 Si3 Si31 108.12(4)
Si81 Si8 Ge8 105.08(4)
Si81 Si8 Si82 112.32(4)
Si82 Si8 Ge8 105.20(4)
Si83 Si8 Ge8 107.42(4)
Si83 Si8 Si81 112.31(4)
Si83 Si8 Si82 113.73(4)
C201 Si21 Si2 112.76(12)
C201 Si21 C202 109.62(16)
C201 Si21 C203 108.14(17)
C202 Si21 Si2 109.42(11)
C202 Si21 C203 108.23(16)
C203 Si21 Si2 108.56(11)
C204 Si22 Si2 109.97(12)
C204 Si22 C205 109.06(18)
C204 Si22 C206 107.88(17)
C205 Si22 Si2 114.05(12)
C205 Si22 C206 106.93(17)
C206 Si22 Si2 108.74(12)
C207 Si23 Si2 109.69(12)
C207 Si23 C208 109.49(16)
C208 Si23 Si2 109.54(11)
C209 Si23 Si2 112.07(12)
C209 Si23 C207 108.04(18)
C209 Si23 C208 107.95(18)
C301 Si31 Si3 113.07(13)
C301 Si31 C302 106.42(17)
C301 Si31 C303 108.3(2)
C302 Si31 Si3 109.92(11)
C303 Si31 Si3 110.50(13)
C303 Si31 C302 108.43(19)
C304 Si32 Si3 112.92(12)
C304 Si32 C305 108.56(16)
C304 Si32 C306 107.94(17)
C305 Si32 Si3 109.16(12)
C306 Si32 Si3 110.58(11)
C306 Si32 C305 107.51(16)
C307 Si33 Si3 108.60(11)
C308 Si33 Si3 112.29(12)
C308 Si33 C307 106.76(15)
C309 Si33 Si3 112.34(12)
C309 Si33 C307 108.78(16)
C309 Si33 C308 107.86(18)
C801 Si81 Si8 110.81(12)
C801 Si81 C803 108.92(19)
C802 Si81 Si8 109.24(11)
C802 Si81 C801 108.06(18)
C802 Si81 C803 110.18(16)
C803 Si81 Si8 109.62(11)
C804 Si82 Si8 111.09(11)
C804 Si82 C805 109.13(16)
C804 Si82 C806 108.55(17)
C805 Si82 Si8 108.36(11)
C805 Si82 C806 107.60(15)
C806 Si82 Si8 112.02(12)
C807 Si83 Si8 108.54(12)
C808 Si83 Si8 111.47(13)
C808 Si83 C807 109.69(18)
C809 Si83 Si8 109.63(13)
C809 Si83 C807 108.83(18)
C809 Si83 C808 108.64(19)
O22 C21 Fe1 176.6(3)
O24 C23 Fe1 175.5(3)
C14 C12 Fe1 70.9(4)
C14 C12 C20 106.7(8)
C20 C12 Fe1 70.4(5)
C12 C14 Fe1 70.0(5)
C16 C14 Fe1 71.2(5)
C16 C14 C12 109.3(8)
C14 C16 Fe1 70.8(5)
C14 C16 C18 108.3(9)
C18 C16 Fe1 70.3(5)
C16 C18 Fe1 70.7(5)
C20 C18 Fe1 70.6(4)
C20 C18 C16 108.4(9)
C12 C20 Fe1 69.7(4)
C18 C20 Fe1 70.8(5)
C18 C20 C12 107.4(8)
C13 C11 Fe1 71.0(8)
C13 C11 C19 108.8(13)
C19 C11 Fe1 70.1(8)
C11 C13 Fe1 69.9(7)
C15 C13 Fe1 70.0(8)
C15 C13 C11 107.6(13)
C13 C15 Fe1 71.3(8)
C17 C15 Fe1 70.0(9)
C17 C15 C13 109.6(16)
C15 C17 Fe1 71.1(9)
C15 C17 C19 107.5(15)
C19 C17 Fe1 70.2(8)
C11 C19 Fe1 70.6(8)
C11 C19 C17 106.5(13)
C17 C19 Fe1 69.3(8)

loop_
_geom_bond_atom_site_label_1
_geom_bond_atom_site_label_2
_geom_bond_distance
Ge1 Ge2 2.4935(4)
Ge1 Ge3 2.5003(4)
Ge1 Ge4 2.6172(4)
Ge1 Ge5 2.6526(4)
Ge1 Fe1 2.4036(5)
Ge2 Ge5 2.6517(4)
Ge2 Ge6 2.5681(4)
Ge2 Ge9 2.5293(4)
Ge2 Si2 2.3959(8)
Ge3 Ge4 2.6735(4)
Ge3 Ge6 2.5653(4)
Ge3 Ge7 2.5422(4)
Ge3 Si3 2.4041(8)
Ge4 Ge5 2.8465(4)
Ge4 Ge8 2.5072(4)
Ge5 Ge8 2.5081(4)
Ge6 Ge7 2.6383(4)
Ge6 Ge9 2.6612(4)
Ge7 Ge8 2.5204(4)
Ge7 Ge9 2.8106(4)
Ge8 Ge9 2.5220(4)
Ge8 Si8 2.3692(8)
Fe1 C21 1.759(3)
Fe1 C23 1.757(3)
Fe1 C12 2.098(8)
Fe1 C14 2.110(8)
Fe1 C16 2.115(9)
Fe1 C18 2.110(8)
Fe1 C20 2.108(8)
Fe1 C11 2.086(13)
Fe1 C13 2.099(12)
Fe1 C15 2.082(15)
Fe1 C17 2.068(15)
Fe1 C19 2.080(14)
Si2 Si21 2.3521(11)
Si2 Si22 2.3626(12)
Si2 Si23 2.3533(11)
Si3 Si31 2.3655(11)
Si3 Si32 2.3566(11)
Si3 Si33 2.3605(11)
Si8 Si81 2.3501(11)
Si8 Si82 2.3518(11)
Si8 Si83 2.3478(11)
Si21 C201 1.867(3)
Si21 C202 1.869(3)
Si21 C203 1.873(3)
Si22 C204 1.859(3)
Si22 C205 1.871(4)
Si22 C206 1.874(3)
Si23 C207 1.874(3)
Si23 C208 1.878(3)
Si23 C209 1.861(4)
Si31 C301 1.859(4)
Si31 C302 1.875(3)
Si31 C303 1.874(4)
Si32 C304 1.864(3)
Si32 C305 1.877(3)
Si32 C306 1.872(3)
Si33 C307 1.889(3)
Si33 C308 1.874(3)
Si33 C309 1.868(3)
Si81 C801 1.870(4)
Si81 C802 1.869(4)
Si81 C803 1.878(3)
Si82 C804 1.866(3)
Si82 C805 1.873(3)
Si82 C806 1.875(3)
Si83 C807 1.875(3)
Si83 C808 1.865(4)
Si83 C809 1.861(4)
O22 C21 1.147(4)
O24 C23 1.142(4)
C12 C14 1.408(11)
C12 C20 1.436(10)
C14 C16 1.374(11)
C16 C18 1.411(11)
C18 C20 1.396(11)
C11 C13 1.400(16)
C11 C19 1.403(18)
C13 C15 1.388(18)
C15 C17 1.380(17)
C17 C19 1.435(18)
